data_4074607
loop_
_publ_author_name
'Pinto, Patr\'icia'
'G\"otz, Andreas W.'
'Marconi, Guido'
'Hess, Bernd A.'
'Marinetti, Angela'
'Heinemann, Frank W.'
'Zenneck, Ulrich'

_publ_section_title
;
 Diastereoselective Synthesis of Arene Ruthenium(II) Complexes Containing
 Chiral Phosphetane-Based Tethers&#x2020;,1
;
_journal_issue 10
_journal_name_full Organometallics
_journal_page_first 2607
_journal_paper_doi 10.1021/om050461z
_journal_volume 25
_journal_year 2006
_chemical_formula_moiety 'C24 H36 Cl N P Ru, P F6'
_chemical_formula_sum 'C24 H36 Cl F6 N P2 Ru'
_chemical_formula_weight 651.00
_chemical_name_systematic
; 
 ? 
;
_space_group_IT_number 4
_symmetry_cell_setting monoclinic
_symmetry_space_group_name_Hall 'P 2yb'
_symmetry_space_group_name_H-M 'P 1 21 1'
_atom_sites_solution_hydrogens geom
_atom_sites_solution_primary direct
_atom_sites_solution_secondary difmap
_audit_creation_method SHELXL-97
_cell_angle_alpha 90.00
_cell_angle_beta 93.332(4)
_cell_angle_gamma 90.00
_cell_formula_units_Z 4
_cell_length_a 10.3198(8)
_cell_length_b 20.126(2)
_cell_length_c 13.0266(4)
_cell_measurement_reflns_used 359
_cell_measurement_temperature 100(2)
_cell_measurement_theta_max 20.00
_cell_measurement_theta_min 6.00
_cell_volume 2701.0(4)
_computing_cell_refinement 'EVALCCD (Duisenberg, 2003)'
_computing_data_collection 'COLLECT (Bruker-Nonius, 2002)'
_computing_data_reduction 'EVALCCD (Duisenberg, 2003)'
_computing_molecular_graphics 'SHELXTL 6.12 (Bruker AXS, 2002)'
_computing_publication_material 'SHELXTL 6.12 (Bruker AXS, 2002)'
_computing_structure_refinement 'SHELXTL 6.12 (Bruker AXS, 2002)'
_computing_structure_solution 'SHELXTL 6.12 (Bruker AXS, 2002)'
_diffrn_ambient_temperature 100(2)
_diffrn_detector_area_resol_mean 9
_diffrn_measured_fraction_theta_full 0.983
_diffrn_measured_fraction_theta_max 0.983
_diffrn_measurement_device_type 'Bruker-Nonius KappaCCD'
_diffrn_measurement_method
;
 \f- ans \w-rotations with 1.40 \% and 21 sec per frame
;
_diffrn_radiation_monochromator graphite
_diffrn_radiation_source 'fine-focus sealed tube'
_diffrn_radiation_type MoK\a
_diffrn_radiation_wavelength 0.71073
_diffrn_reflns_av_R_equivalents 0.0488
_diffrn_reflns_av_sigmaI/netI 0.0678
_diffrn_reflns_limit_h_max 14
_diffrn_reflns_limit_h_min -14
_diffrn_reflns_limit_k_max 28
_diffrn_reflns_limit_k_min -28
_diffrn_reflns_limit_l_max 18
_diffrn_reflns_limit_l_min -18
_diffrn_reflns_number 62216
_diffrn_reflns_theta_full 30.51
_diffrn_reflns_theta_max 30.51
_diffrn_reflns_theta_min 3.29
_exptl_absorpt_coefficient_mu 0.854
_exptl_absorpt_correction_T_max 1.000
_exptl_absorpt_correction_T_min 0.869
_exptl_absorpt_correction_type multi-scan
_exptl_absorpt_process_details 'SADABS, Bruker AXS, 2002'
_exptl_crystal_colour orange
_exptl_crystal_density_diffrn 1.601
_exptl_crystal_density_method 'not measured'
_exptl_crystal_description block
_exptl_crystal_F_000 1328
_exptl_crystal_size_max 0.25
_exptl_crystal_size_mid 0.23
_exptl_crystal_size_min 0.21
_refine_diff_density_max 0.501
_refine_diff_density_min -0.509
_refine_diff_density_rms 0.108
_refine_ls_abs_structure_details
;
 Flack H D (1983), Acta Cryst. A39, 876-881
 7276 Friedel pairs used in the refinement of Flack parameter
;
_refine_ls_abs_structure_Flack -0.018(14)
_refine_ls_extinction_method none
_refine_ls_goodness_of_fit_ref 0.859
_refine_ls_hydrogen_treatment constr
_refine_ls_matrix_type full
_refine_ls_number_parameters 639
_refine_ls_number_reflns 15593
_refine_ls_number_restraints 1
_refine_ls_restrained_S_all 0.859
_refine_ls_R_factor_all 0.0536
_refine_ls_R_factor_gt 0.0353
_refine_ls_shift/su_max 0.001
_refine_ls_shift/su_mean 0.000
_refine_ls_structure_factor_coef Fsqd
_refine_ls_weighting_details 'calc w=1/[\s^2^(Fo^2^)+(0.0475P)^2^+0.0000P] where P=(Fo^2^+2Fc^2^)/3'
_refine_ls_weighting_scheme calc
_refine_ls_wR_factor_gt 0.0659
_refine_ls_wR_factor_ref 0.0711
_reflns_number_gt 13037
_reflns_number_total 15593
_reflns_threshold_expression >2sigma(I)
_cod_data_source_file om050461zsi20050607_112635.cif
_cod_data_source_block pp0303
_cod_original_sg_symbol_H-M P2(1)
_cod_database_code 4074607

loop_
_symmetry_equiv_pos_as_xyz
'x, y, z'
'-x, y+1/2, -z'

loop_
_atom_site_label
_atom_site_type_symbol
_atom_site_fract_x
_atom_site_fract_y
_atom_site_fract_z
_atom_site_U_iso_or_equiv
_atom_site_adp_type
_atom_site_occupancy
_atom_site_symmetry_multiplicity
_atom_site_calc_flag
_atom_site_refinement_flags
Ru1 Ru 0.97527(2) 0.270216(10) 0.492113(16) 0.00902(5) Uani 1 1 d .
Cl1 Cl 1.02259(7) 0.21453(3) 0.33476(5) 0.01484(14) Uani 1 1 d .
P1 P 0.99195(7) 0.16732(3) 0.57151(5) 0.00974(14) Uani 1 1 d .
N1 N 0.7806(2) 0.24188(11) 0.43981(18) 0.0131(5) Uani 1 1 d .
H1A H 0.7861 0.2098 0.3899 0.016 Uiso 1 1 calc R
H1B H 0.7410 0.2229 0.4940 0.016 Uiso 1 1 calc R
C1 C 1.1444(3) 0.31325(14) 0.5814(2) 0.0146(6) Uani 1 1 d .
H1C H 1.2207 0.2930 0.6113 0.018 Uiso 1 1 calc R
C2 C 1.1425(3) 0.33685(14) 0.4804(2) 0.0153(6) Uani 1 1 d .
H2A H 1.2155 0.3295 0.4406 0.018 Uiso 1 1 calc R
C3 C 1.0319(3) 0.37199(13) 0.4356(2) 0.0161(6) Uani 1 1 d .
H3A H 1.0327 0.3899 0.3682 0.019 Uiso 1 1 calc R
C4 C 0.9227(3) 0.37918(13) 0.4940(3) 0.0183(6) Uani 1 1 d .
H4A H 0.8492 0.4031 0.4665 0.022 Uiso 1 1 calc R
C5 C 0.9210(3) 0.35093(14) 0.5939(2) 0.0160(6) Uani 1 1 d .
H5A H 0.8438 0.3534 0.6301 0.019 Uiso 1 1 calc R
C6 C 1.0314(3) 0.31938(14) 0.6406(2) 0.0140(6) Uani 1 1 d .
C7 C 1.0349(3) 0.29308(14) 0.7490(2) 0.0173(6) Uani 1 1 d .
H7A H 0.9466 0.2968 0.7744 0.021 Uiso 1 1 calc R
H7B H 1.0927 0.3220 0.7927 0.021 Uiso 1 1 calc R
C8 C 1.0808(3) 0.22071(15) 0.7636(2) 0.0167(6) Uani 1 1 d .
H8A H 1.1666 0.2155 0.7343 0.020 Uiso 1 1 calc R
H8B H 1.0914 0.2108 0.8381 0.020 Uiso 1 1 calc R
C9 C 0.9853(3) 0.17096(14) 0.7121(2) 0.0147(6) Uani 1 1 d .
H9A H 0.8962 0.1831 0.7291 0.018 Uiso 1 1 calc R
H9B H 1.0041 0.1262 0.7408 0.018 Uiso 1 1 calc R
C10 C 0.8845(3) 0.09674(13) 0.5304(2) 0.0119(6) Uani 1 1 d .
H10A H 0.8533 0.1025 0.4568 0.014 Uiso 1 1 calc R
C11 C 1.0052(3) 0.04982(13) 0.5377(2) 0.0158(6) Uani 1 1 d .
H11A H 1.0133 0.0243 0.4735 0.019 Uiso 1 1 calc R
H11B H 1.0021 0.0187 0.5964 0.019 Uiso 1 1 calc R
C12 C 1.1178(3) 0.10153(12) 0.5548(2) 0.0125(6) Uani 1 1 d .
H12A H 1.1645 0.0927 0.6229 0.015 Uiso 1 1 calc R
C13 C 1.2173(3) 0.10355(13) 0.4715(2) 0.0153(6) Uani 1 1 d .
H13A H 1.1700 0.1075 0.4026 0.018 Uiso 1 1 calc R
C14 C 1.2941(3) 0.03776(15) 0.4759(3) 0.0245(8) Uani 1 1 d .
H14A H 1.3658 0.0405 0.4300 0.037 Uiso 1 1 calc R
H14B H 1.2364 0.0011 0.4541 0.037 Uiso 1 1 calc R
H14C H 1.3289 0.0299 0.5465 0.037 Uiso 1 1 calc R
C15 C 1.3099(3) 0.16188(15) 0.4864(2) 0.0197(7) Uani 1 1 d .
H15A H 1.2619 0.2035 0.4757 0.030 Uiso 1 1 calc R
H15B H 1.3775 0.1588 0.4367 0.030 Uiso 1 1 calc R
H15C H 1.3503 0.1609 0.5564 0.030 Uiso 1 1 calc R
C16 C 0.7708(3) 0.07550(14) 0.5948(2) 0.0140(6) Uani 1 1 d .
H16A H 0.8062 0.0665 0.6665 0.017 Uiso 1 1 calc R
C17 C 0.6641(3) 0.12769(15) 0.5997(2) 0.0182(6) Uani 1 1 d .
H17A H 0.6001 0.1130 0.6476 0.027 Uiso 1 1 calc R
H17B H 0.6214 0.1336 0.5311 0.027 Uiso 1 1 calc R
H17C H 0.7022 0.1700 0.6235 0.027 Uiso 1 1 calc R
C18 C 0.7137(3) 0.01087(15) 0.5505(3) 0.0240(7) Uani 1 1 d .
H18A H 0.6483 -0.0060 0.5954 0.036 Uiso 1 1 calc R
H18B H 0.7830 -0.0221 0.5458 0.036 Uiso 1 1 calc R
H18C H 0.6733 0.0192 0.4818 0.036 Uiso 1 1 calc R
C19 C 0.6980(3) 0.29516(13) 0.3985(2) 0.0116(5) Uani 1 1 d .
C20 C 0.7213(3) 0.32253(13) 0.3039(2) 0.0140(6) Uani 1 1 d .
H20A H 0.7881 0.3051 0.2644 0.017 Uiso 1 1 calc R
C21 C 0.6458(3) 0.37597(14) 0.2670(2) 0.0158(6) Uani 1 1 d .
H21A H 0.6599 0.3947 0.2017 0.019 Uiso 1 1 calc R
C22 C 0.5501(3) 0.40154(15) 0.3265(2) 0.0201(7) Uani 1 1 d .
H22A H 0.4994 0.4382 0.3020 0.024 Uiso 1 1 calc R
C23 C 0.5282(3) 0.37390(15) 0.4211(3) 0.0200(7) Uani 1 1 d .
H23A H 0.4632 0.3920 0.4616 0.024 Uiso 1 1 calc R
C24 C 0.6011(3) 0.31958(15) 0.4572(2) 0.0172(6) Uani 1 1 d .
H24A H 0.5845 0.2996 0.5212 0.021 Uiso 1 1 calc R
Ru2 Ru 0.51140(2) 0.119940(10) 0.130102(16) 0.01067(5) Uani 1 1 d .
Cl2 Cl 0.61575(6) 0.12254(4) 0.30168(5) 0.01554(13) Uani 1 1 d .
P2 P 0.71608(7) 0.11350(4) 0.06405(5) 0.01075(14) Uani 1 1 d .
N2 N 0.5416(2) 0.22532(11) 0.1485(2) 0.0151(5) Uani 1 1 d .
H2B H 0.5806 0.2316 0.2131 0.018 Uiso 1 1 calc R
H2C H 0.6014 0.2376 0.1024 0.018 Uiso 1 1 calc R
C25 C 0.4512(3) 0.02158(15) 0.0670(2) 0.0173(6) Uani 1 1 d .
H25A H 0.5011 -0.0165 0.0519 0.021 Uiso 1 1 calc R
C26 C 0.4040(3) 0.02877(15) 0.1646(2) 0.0181(7) Uani 1 1 d .
H26A H 0.4269 -0.0027 0.2168 0.022 Uiso 1 1 calc R
C27 C 0.3210(3) 0.08349(15) 0.1864(2) 0.0206(7) Uani 1 1 d .
H27A H 0.2849 0.0870 0.2516 0.025 Uiso 1 1 calc R
C28 C 0.2937(3) 0.13137(15) 0.1114(2) 0.0216(7) Uani 1 1 d .
H28A H 0.2373 0.1672 0.1248 0.026 Uiso 1 1 calc R
C29 C 0.3505(3) 0.12673(16) 0.0138(2) 0.0206(6) Uani 1 1 d .
H29A H 0.3376 0.1616 -0.0348 0.025 Uiso 1 1 calc R
C30 C 0.4255(3) 0.07103(14) -0.0109(2) 0.0162(6) Uani 1 1 d .
C31 C 0.4774(3) 0.06427(17) -0.1159(2) 0.0216(7) Uani 1 1 d .
H31A H 0.4629 0.1068 -0.1531 0.026 Uiso 1 1 calc R
H31B H 0.4264 0.0297 -0.1542 0.026 Uiso 1 1 calc R
C32 C 0.6219(3) 0.04631(15) -0.1175(2) 0.0204(7) Uani 1 1 d .
H32A H 0.6387 0.0058 -0.0756 0.024 Uiso 1 1 calc R
H32B H 0.6427 0.0361 -0.1890 0.024 Uiso 1 1 calc R
C33 C 0.7111(3) 0.10171(14) -0.0761(2) 0.0156(6) Uani 1 1 d .
H33A H 0.6829 0.1439 -0.1096 0.019 Uiso 1 1 calc R
H33B H 0.8002 0.0923 -0.0964 0.019 Uiso 1 1 calc R
C34 C 0.8469(3) 0.17622(14) 0.0867(2) 0.0115(6) Uani 1 1 d .
H34A H 0.8383 0.1974 0.1554 0.014 Uiso 1 1 calc R
C35 C 0.9471(3) 0.11772(15) 0.0979(2) 0.0157(6) Uani 1 1 d .
H35A H 0.9979 0.1133 0.0360 0.019 Uiso 1 1 calc R
H35B H 1.0071 0.1232 0.1594 0.019 Uiso 1 1 calc R
C36 C 0.8537(3) 0.05772(14) 0.1095(2) 0.0128(6) Uani 1 1 d .
H36A H 0.8693 0.0237 0.0556 0.015 Uiso 1 1 calc R
C37 C 0.8628(3) 0.02524(14) 0.2148(2) 0.0126(6) Uani 1 1 d .
H37A H 0.8521 0.0602 0.2682 0.015 Uiso 1 1 calc R
C38 C 0.7597(3) -0.02787(15) 0.2260(3) 0.0211(7) Uani 1 1 d .
H38A H 0.6734 -0.0081 0.2138 0.032 Uiso 1 1 calc R
H38B H 0.7679 -0.0464 0.2956 0.032 Uiso 1 1 calc R
H38C H 0.7714 -0.0633 0.1757 0.032 Uiso 1 1 calc R
C39 C 0.9979(3) -0.00615(15) 0.2325(3) 0.0238(7) Uani 1 1 d .
H39A H 1.0065 -0.0254 0.3017 0.036 Uiso 1 1 calc R
H39B H 1.0645 0.0280 0.2259 0.036 Uiso 1 1 calc R
H39C H 1.0090 -0.0411 0.1813 0.036 Uiso 1 1 calc R
C40 C 0.8767(3) 0.22973(14) 0.0082(2) 0.0136(6) Uani 1 1 d .
H40A H 0.8862 0.2075 -0.0596 0.016 Uiso 1 1 calc R
C41 C 0.7707(3) 0.28240(14) -0.0062(2) 0.0184(7) Uani 1 1 d .
H41A H 0.7965 0.3156 -0.0561 0.028 Uiso 1 1 calc R
H41B H 0.7581 0.3041 0.0598 0.028 Uiso 1 1 calc R
H41C H 0.6894 0.2613 -0.0314 0.028 Uiso 1 1 calc R
C42 C 1.0054(3) 0.26326(15) 0.0399(2) 0.0186(6) Uani 1 1 d .
H42A H 1.0217 0.2993 -0.0083 0.028 Uiso 1 1 calc R
H42B H 1.0757 0.2306 0.0389 0.028 Uiso 1 1 calc R
H42C H 1.0014 0.2815 0.1094 0.028 Uiso 1 1 calc R
C43 C 0.4354(3) 0.27269(15) 0.1373(2) 0.0124(5) Uani 1 1 d .
C44 C 0.3537(3) 0.28166(15) 0.2171(2) 0.0206(7) Uani 1 1 d .
H44A H 0.3643 0.2559 0.2781 0.025 Uiso 1 1 calc R
C45 C 0.2560(3) 0.32922(17) 0.2057(3) 0.0258(7) Uani 1 1 d .
H45A H 0.1990 0.3357 0.2596 0.031 Uiso 1 1 calc R
C46 C 0.2407(3) 0.36676(15) 0.1182(3) 0.0249(7) Uani 1 1 d .
H46A H 0.1748 0.3997 0.1121 0.030 Uiso 1 1 calc R
C47 C 0.3209(3) 0.35667(16) 0.0392(3) 0.0263(7) Uani 1 1 d .
H47A H 0.3095 0.3823 -0.0219 0.032 Uiso 1 1 calc R
C48 C 0.4182(3) 0.30933(15) 0.0481(2) 0.0193(6) Uani 1 1 d .
H48A H 0.4730 0.3021 -0.0070 0.023 Uiso 1 1 calc R
P3 P 0.49860(8) 0.80763(4) 0.24958(6) 0.01688(16) Uani 1 1 d .
F31 F 0.5172(2) 0.86916(10) 0.32720(15) 0.0330(5) Uani 1 1 d .
F32 F 0.45011(19) 0.85687(9) 0.15898(14) 0.0245(4) Uani 1 1 d .
F33 F 0.47973(18) 0.74508(9) 0.17296(14) 0.0256(4) Uani 1 1 d .
F34 F 0.54717(19) 0.75796(10) 0.34081(14) 0.0307(5) Uani 1 1 d .
F35 F 0.64505(17) 0.81530(10) 0.21691(13) 0.0271(4) Uani 1 1 d .
F36 F 0.35154(17) 0.79839(10) 0.28261(14) 0.0290(4) Uani 1 1 d .
P4 P 0.90956(8) 0.48383(4) 0.14099(6) 0.01473(16) Uani 1 1 d .
F41 F 0.8910(2) 0.55914(10) 0.10199(18) 0.0381(5) Uani 1 1 d .
F42 F 1.04648(18) 0.50437(10) 0.19832(16) 0.0306(5) Uani 1 1 d .
F43 F 0.92933(17) 0.40932(8) 0.18253(13) 0.0209(4) Uani 1 1 d .
F44 F 0.77361(17) 0.46346(9) 0.08419(13) 0.0215(4) Uani 1 1 d .
F45 F 0.83676(19) 0.50274(10) 0.24285(14) 0.0294(5) Uani 1 1 d .
F46 F 0.98294(18) 0.46516(10) 0.04015(14) 0.0292(4) Uani 1 1 d .

loop_
_atom_site_aniso_label
_atom_site_aniso_U_11
_atom_site_aniso_U_22
_atom_site_aniso_U_33
_atom_site_aniso_U_23
_atom_site_aniso_U_13
_atom_site_aniso_U_12
Ru1 0.00943(11) 0.00578(9) 0.01170(11) -0.00072(8) -0.00079(8) -0.00052(9)
Cl1 0.0188(4) 0.0139(3) 0.0118(3) -0.0013(2) 0.0010(3) 0.0012(3)
P1 0.0101(4) 0.0073(3) 0.0120(4) -0.0004(3) 0.0015(3) 0.0000(3)
N1 0.0139(13) 0.0097(11) 0.0152(12) -0.0001(9) -0.0019(10) 0.0006(9)
C1 0.0130(15) 0.0107(12) 0.0197(15) -0.0025(11) -0.0028(12) -0.0025(11)
C2 0.0171(16) 0.0111(13) 0.0177(15) 0.0002(11) -0.0001(12) -0.0035(11)
C3 0.0205(16) 0.0084(13) 0.0194(16) 0.0004(11) -0.0003(13) -0.0038(11)
C4 0.0193(16) 0.0064(12) 0.0285(18) -0.0049(11) -0.0059(13) 0.0006(11)
C5 0.0138(16) 0.0109(13) 0.0235(17) -0.0074(11) 0.0023(12) -0.0018(11)
C6 0.0158(16) 0.0094(13) 0.0166(15) -0.0046(11) -0.0021(12) -0.0036(11)
C7 0.0214(17) 0.0158(13) 0.0147(15) -0.0050(11) 0.0004(13) -0.0023(12)
C8 0.0201(17) 0.0195(15) 0.0105(14) -0.0007(11) 0.0003(12) -0.0025(12)
C9 0.0163(16) 0.0149(13) 0.0133(14) 0.0009(11) 0.0034(12) -0.0009(11)
C10 0.0120(14) 0.0084(12) 0.0150(14) 0.0003(10) -0.0018(11) -0.0017(10)
C11 0.0187(17) 0.0071(13) 0.0222(16) -0.0001(11) 0.0060(13) 0.0017(11)
C12 0.0124(15) 0.0085(12) 0.0162(14) 0.0014(10) -0.0011(11) 0.0003(10)
C13 0.0125(15) 0.0157(14) 0.0179(15) -0.0002(10) 0.0042(12) 0.0043(10)
C14 0.0233(19) 0.0161(15) 0.035(2) 0.0029(13) 0.0116(15) 0.0056(13)
C15 0.0131(16) 0.0182(15) 0.0280(17) -0.0002(12) 0.0039(13) 0.0009(12)
C16 0.0126(15) 0.0130(13) 0.0166(15) 0.0036(11) 0.0023(12) -0.0019(11)
C17 0.0129(15) 0.0190(15) 0.0228(16) 0.0051(12) 0.0030(12) 0.0005(12)
C18 0.0144(18) 0.0165(16) 0.041(2) 0.0011(14) -0.0001(15) -0.0078(12)
C19 0.0102(14) 0.0090(11) 0.0151(14) -0.0007(10) -0.0030(11) -0.0014(10)
C20 0.0122(15) 0.0114(13) 0.0189(15) -0.0027(11) 0.0041(12) -0.0006(10)
C21 0.0170(16) 0.0156(14) 0.0147(15) 0.0041(11) -0.0004(12) -0.0024(12)
C22 0.0141(17) 0.0175(15) 0.0285(18) 0.0011(12) -0.0016(13) 0.0044(12)
C23 0.0154(16) 0.0213(16) 0.0236(17) -0.0005(12) 0.0053(13) 0.0072(13)
C24 0.0181(16) 0.0197(14) 0.0138(15) 0.0033(12) 0.0020(12) 0.0000(12)
Ru2 0.00735(11) 0.01070(10) 0.01380(11) -0.00148(9) -0.00081(8) -0.00070(9)
Cl2 0.0154(3) 0.0175(3) 0.0136(3) -0.0018(3) -0.0005(3) 0.0012(3)
P2 0.0100(3) 0.0103(3) 0.0118(3) -0.0013(3) -0.0003(3) 0.0008(3)
N2 0.0090(12) 0.0118(11) 0.0240(14) -0.0019(10) -0.0029(10) -0.0005(9)
C25 0.0123(17) 0.0153(13) 0.0243(16) -0.0046(12) 0.0006(13) -0.0068(11)
C26 0.0132(17) 0.0203(15) 0.0207(16) 0.0001(12) -0.0002(13) -0.0095(12)
C27 0.0106(15) 0.0266(16) 0.0248(17) -0.0049(13) 0.0036(13) -0.0064(12)
C28 0.0067(14) 0.0225(17) 0.0350(19) -0.0061(13) -0.0042(13) -0.0025(11)
C29 0.0129(15) 0.0199(15) 0.0280(17) 0.0026(13) -0.0082(12) -0.0037(13)
C30 0.0112(15) 0.0166(14) 0.0200(16) -0.0030(12) -0.0059(12) -0.0056(12)
C31 0.0198(17) 0.0274(17) 0.0170(16) -0.0050(13) -0.0049(13) -0.0079(13)
C32 0.0269(19) 0.0220(15) 0.0119(15) -0.0037(12) -0.0012(13) -0.0053(13)
C33 0.0181(16) 0.0173(14) 0.0115(14) -0.0030(10) 0.0006(12) 0.0002(11)
C34 0.0086(14) 0.0138(13) 0.0120(14) -0.0019(11) -0.0006(11) -0.0008(11)
C35 0.0115(14) 0.0158(12) 0.0198(14) 0.0007(13) 0.0008(11) 0.0011(12)
C36 0.0114(15) 0.0127(13) 0.0145(15) -0.0027(11) 0.0009(12) 0.0047(11)
C37 0.0113(16) 0.0116(12) 0.0146(14) -0.0003(11) -0.0005(12) 0.0008(10)
C38 0.0200(17) 0.0154(14) 0.0275(18) 0.0021(12) -0.0007(13) 0.0019(12)
C39 0.0236(19) 0.0189(15) 0.0282(19) 0.0057(13) -0.0043(15) 0.0016(13)
C40 0.0101(15) 0.0159(13) 0.0147(14) 0.0010(11) 0.0008(11) 0.0014(11)
C41 0.0151(16) 0.0173(16) 0.0227(16) 0.0083(11) 0.0006(12) 0.0000(11)
C42 0.0159(15) 0.0187(15) 0.0210(15) 0.0026(13) 0.0001(12) -0.0062(12)
C43 0.0105(13) 0.0106(11) 0.0159(13) -0.0036(12) -0.0003(10) -0.0001(12)
C44 0.0186(16) 0.0271(18) 0.0161(15) -0.0003(12) 0.0029(12) -0.0025(13)
C45 0.0179(18) 0.0343(18) 0.0259(18) -0.0116(14) 0.0086(14) 0.0009(14)
C46 0.0145(16) 0.0174(15) 0.042(2) -0.0058(14) -0.0014(15) 0.0026(13)
C47 0.0222(18) 0.0239(16) 0.0324(19) 0.0127(14) -0.0006(15) 0.0037(13)
C48 0.0185(17) 0.0213(15) 0.0188(16) 0.0061(12) 0.0069(13) 0.0026(12)
P3 0.0157(4) 0.0219(4) 0.0128(4) 0.0017(3) -0.0016(3) -0.0025(3)
F31 0.0433(13) 0.0374(12) 0.0184(10) -0.0076(8) 0.0031(9) -0.0119(10)
F32 0.0342(11) 0.0217(9) 0.0173(9) 0.0038(7) -0.0022(8) 0.0041(8)
F33 0.0320(12) 0.0185(9) 0.0256(10) -0.0011(7) -0.0034(8) -0.0008(8)
F34 0.0280(11) 0.0418(13) 0.0217(10) 0.0146(9) -0.0037(8) -0.0003(9)
F35 0.0161(10) 0.0418(12) 0.0234(10) 0.0063(9) 0.0016(8) -0.0037(8)
F36 0.0167(10) 0.0416(11) 0.0291(11) 0.0036(9) 0.0042(8) -0.0006(9)
P4 0.0128(4) 0.0133(3) 0.0181(4) 0.0017(3) 0.0009(3) 0.0004(3)
F41 0.0324(12) 0.0175(10) 0.0642(15) 0.0152(9) 0.0021(11) 0.0007(8)
F42 0.0164(11) 0.0341(11) 0.0405(12) -0.0072(9) -0.0057(9) -0.0062(9)
F43 0.0204(10) 0.0169(8) 0.0257(10) 0.0078(7) 0.0030(8) 0.0028(7)
F44 0.0145(9) 0.0293(10) 0.0202(9) 0.0024(8) -0.0044(7) -0.0003(8)
F45 0.0259(11) 0.0354(11) 0.0276(11) -0.0132(8) 0.0074(9) 0.0022(9)
F46 0.0219(11) 0.0429(12) 0.0239(10) 0.0046(9) 0.0107(8) -0.0008(9)

loop_
_atom_type_symbol
_atom_type_description
_atom_type_scat_dispersion_real
_atom_type_scat_dispersion_imag
_atom_type_scat_source
C C 0.0033 0.0016 'International Tables Vol C Tables 4.2.6.8 and 6.1.1.4'
H H 0.0000 0.0000 'International Tables Vol C Tables 4.2.6.8 and 6.1.1.4'
N N 0.0061 0.0033 'International Tables Vol C Tables 4.2.6.8 and 6.1.1.4'
F F 0.0171 0.0103 'International Tables Vol C Tables 4.2.6.8 and 6.1.1.4'
P P 0.1023 0.0942 'International Tables Vol C Tables 4.2.6.8 and 6.1.1.4'
Cl Cl 0.1484 0.1585 'International Tables Vol C Tables 4.2.6.8 and 6.1.1.4'
Ru Ru -1.2594 0.8363 'International Tables Vol C Tables 4.2.6.8 and 6.1.1.4'

loop_
_geom_angle_atom_site_label_1
_geom_angle_atom_site_label_2
_geom_angle_atom_site_label_3
_geom_angle
N1 Ru1 C5 96.95(10)
N1 Ru1 C2 149.17(10)
C5 Ru1 C2 79.58(11)
N1 Ru1 C1 163.35(9)
C5 Ru1 C1 67.26(11)
C2 Ru1 C1 36.95(11)
N1 Ru1 C6 125.70(10)
C5 Ru1 C6 37.31(11)
C2 Ru1 C6 67.82(11)
C1 Ru1 C6 37.87(10)
N1 Ru1 C4 92.29(10)
C5 Ru1 C4 37.22(11)
C2 Ru1 C4 66.34(11)
C1 Ru1 C4 78.32(11)
C6 Ru1 C4 66.96(11)
N1 Ru1 C3 112.90(10)
C5 Ru1 C3 66.79(11)
C2 Ru1 C3 37.53(11)
C1 Ru1 C3 66.87(11)
C6 Ru1 C3 79.67(11)
C4 Ru1 C3 36.14(11)
N1 Ru1 P1 87.04(6)
C5 Ru1 P1 114.06(8)
C2 Ru1 P1 122.57(8)
C1 Ru1 P1 94.54(8)
C6 Ru1 P1 90.04(8)
C4 Ru1 P1 150.98(9)
C3 Ru1 P1 160.00(8)
N1 Ru1 Cl1 80.77(7)
C5 Ru1 Cl1 158.60(8)
C2 Ru1 Cl1 91.47(8)
C1 Ru1 Cl1 115.84(8)
C6 Ru1 Cl1 153.21(8)
C4 Ru1 Cl1 121.39(9)
C3 Ru1 Cl1 94.31(8)
P1 Ru1 Cl1 87.17(3)
C9 P1 C10 105.14(13)
C9 P1 C12 102.09(13)
C10 P1 C12 80.37(12)
C9 P1 Ru1 113.77(9)
C10 P1 Ru1 121.75(9)
C12 P1 Ru1 127.82(9)
C19 N1 Ru1 115.90(17)
C19 N1 H1A 108.3
Ru1 N1 H1A 108.3
C19 N1 H1B 108.3
Ru1 N1 H1B 108.3
H1A N1 H1B 107.4
C2 C1 C6 120.5(3)
C2 C1 Ru1 70.80(17)
C6 C1 Ru1 71.15(16)
C2 C1 H1C 119.8
C6 C1 H1C 119.8
Ru1 C1 H1C 131.0
C1 C2 C3 121.1(3)
C1 C2 Ru1 72.25(16)
C3 C2 Ru1 73.76(17)
C1 C2 H2A 119.5
C3 C2 H2A 119.5
Ru1 C2 H2A 126.5
C4 C3 C2 118.4(3)
C4 C3 Ru1 71.73(16)
C2 C3 Ru1 68.71(15)
C4 C3 H3A 120.8
C2 C3 H3A 120.8
Ru1 C3 H3A 131.3
C3 C4 C5 120.5(3)
C3 C4 Ru1 72.13(16)
C5 C4 Ru1 68.74(16)
C3 C4 H4A 119.7
C5 C4 H4A 119.7
Ru1 C4 H4A 132.4
C6 C5 C4 121.5(3)
C6 C5 Ru1 72.45(16)
C4 C5 Ru1 74.04(16)
C6 C5 H5A 119.3
C4 C5 H5A 119.3
Ru1 C5 H5A 126.1
C5 C6 C1 117.8(3)
C5 C6 C7 122.5(3)
C1 C6 C7 119.7(3)
C5 C6 Ru1 70.24(16)
C1 C6 Ru1 70.98(16)
C7 C6 Ru1 130.63(19)
C6 C7 C8 116.0(2)
C6 C7 H7A 108.3
C8 C7 H7A 108.3
C6 C7 H7B 108.3
C8 C7 H7B 108.3
H7A C7 H7B 107.4
C9 C8 C7 112.2(2)
C9 C8 H8A 109.2
C7 C8 H8A 109.2
C9 C8 H8B 109.2
C7 C8 H8B 109.2
H8A C8 H8B 107.9
C8 C9 P1 113.74(19)
C8 C9 H9A 108.8
P1 C9 H9A 108.8
C8 C9 H9B 108.8
P1 C9 H9B 108.8
H9A C9 H9B 107.7
C16 C10 C11 115.4(2)
C16 C10 P1 121.0(2)
C11 C10 P1 89.10(17)
C16 C10 H10A 109.9
C11 C10 H10A 109.9
P1 C10 H10A 109.9
C10 C11 C12 100.9(2)
C10 C11 H11A 111.6
C12 C11 H11A 111.6
C10 C11 H11B 111.6
C12 C11 H11B 111.6
H11A C11 H11B 109.4
C13 C12 C11 115.9(2)
C13 C12 P1 123.94(19)
C11 C12 P1 88.44(17)
C13 C12 H12A 108.9
C11 C12 H12A 108.9
P1 C12 H12A 108.9
C15 C13 C12 111.8(2)
C15 C13 C14 109.9(3)
C12 C13 C14 108.3(2)
C15 C13 H13A 108.9
C12 C13 H13A 108.9
C14 C13 H13A 108.9
C13 C14 H14A 109.5
C13 C14 H14B 109.5
H14A C14 H14B 109.5
C13 C14 H14C 109.5
H14A C14 H14C 109.5
H14B C14 H14C 109.5
C13 C15 H15A 109.5
C13 C15 H15B 109.5
H15A C15 H15B 109.5
C13 C15 H15C 109.5
H15A C15 H15C 109.5
H15B C15 H15C 109.5
C17 C16 C18 109.8(3)
C17 C16 C10 114.0(2)
C18 C16 C10 108.7(2)
C17 C16 H16A 108.1
C18 C16 H16A 108.1
C10 C16 H16A 108.1
C16 C17 H17A 109.5
C16 C17 H17B 109.5
H17A C17 H17B 109.5
C16 C17 H17C 109.5
H17A C17 H17C 109.5
H17B C17 H17C 109.5
C16 C18 H18A 109.5
C16 C18 H18B 109.5
H18A C18 H18B 109.5
C16 C18 H18C 109.5
H18A C18 H18C 109.5
H18B C18 H18C 109.5
C20 C19 C24 121.3(3)
C20 C19 N1 119.6(2)
C24 C19 N1 119.0(2)
C19 C20 C21 119.4(3)
C19 C20 H20A 120.3
C21 C20 H20A 120.3
C22 C21 C20 119.6(3)
C22 C21 H21A 120.2
C20 C21 H21A 120.2
C23 C22 C21 120.4(3)
C23 C22 H22A 119.8
C21 C22 H22A 119.8
C22 C23 C24 120.2(3)
C22 C23 H23A 119.9
C24 C23 H23A 119.9
C19 C24 C23 119.1(3)
C19 C24 H24A 120.5
C23 C24 H24A 120.5
N2 Ru2 C29 96.59(11)
N2 Ru2 C26 150.25(10)
C29 Ru2 C26 79.78(12)
N2 Ru2 C25 162.76(11)
C29 Ru2 C25 67.29(12)
C26 Ru2 C25 36.78(11)
N2 Ru2 C30 125.18(10)
C29 Ru2 C30 37.29(11)
C26 Ru2 C30 67.55(11)
C25 Ru2 C30 37.70(11)
N2 Ru2 C28 92.78(10)
C29 Ru2 C28 37.60(11)
C26 Ru2 C28 66.27(12)
C25 Ru2 C28 78.20(11)
C30 Ru2 C28 66.99(11)
N2 Ru2 C27 113.98(10)
C29 Ru2 C27 66.74(12)
C26 Ru2 C27 37.46(11)
C25 Ru2 C27 66.45(11)
C30 Ru2 C27 79.12(11)
C28 Ru2 C27 35.82(11)
N2 Ru2 P2 88.13(7)
C29 Ru2 P2 114.57(8)
C26 Ru2 P2 120.43(8)
C25 Ru2 P2 93.08(8)
C30 Ru2 P2 89.83(8)
C28 Ru2 P2 152.08(8)
C27 Ru2 P2 157.80(8)
N2 Ru2 Cl2 79.78(7)
C29 Ru2 Cl2 156.40(8)
C26 Ru2 Cl2 91.82(9)
C25 Ru2 Cl2 117.43(8)
C30 Ru2 Cl2 154.94(8)
C28 Ru2 Cl2 118.90(8)
C27 Ru2 Cl2 93.22(8)
P2 Ru2 Cl2 88.74(2)
C33 P2 C34 102.90(13)
C33 P2 C36 102.29(13)
C34 P2 C36 80.03(12)
C33 P2 Ru2 113.57(10)
C34 P2 Ru2 124.70(9)
C36 P2 Ru2 127.00(9)
C43 N2 Ru2 122.05(18)
C43 N2 H2B 106.8
Ru2 N2 H2B 106.8
C43 N2 H2C 106.8
Ru2 N2 H2C 106.8
H2B N2 H2C 106.7
C26 C25 C30 120.8(3)
C26 C25 Ru2 71.03(17)
C30 C25 Ru2 71.30(16)
C26 C25 H25A 119.6
C30 C25 H25A 119.6
Ru2 C25 H25A 130.8
C25 C26 C27 120.3(3)
C25 C26 Ru2 72.19(17)
C27 C26 Ru2 73.38(17)
C25 C26 H26A 119.9
C27 C26 H26A 119.9
Ru2 C26 H26A 126.5
C28 C27 C26 119.5(3)
C28 C27 Ru2 72.02(17)
C26 C27 Ru2 69.16(16)
C28 C27 H27A 120.2
C26 C27 H27A 120.2
Ru2 C27 H27A 131.3
C27 C28 C29 120.1(3)
C27 C28 Ru2 72.16(17)
C29 C28 Ru2 68.48(16)
C27 C28 H28A 120.0
C29 C28 H28A 120.0
Ru2 C28 H28A 132.4
C30 C29 C28 120.8(3)
C30 C29 Ru2 72.78(17)
C28 C29 Ru2 73.92(18)
C30 C29 H29A 119.6
C28 C29 H29A 119.6
Ru2 C29 H29A 125.5
C29 C30 C25 118.2(3)
C29 C30 C31 120.6(3)
C25 C30 C31 121.3(3)
C29 C30 Ru2 69.94(17)
C25 C30 Ru2 70.99(17)
C31 C30 Ru2 130.2(2)
C30 C31 C32 115.5(3)
C30 C31 H31A 108.4
C32 C31 H31A 108.4
C30 C31 H31B 108.4
C32 C31 H31B 108.4
H31A C31 H31B 107.5
C33 C32 C31 113.0(3)
C33 C32 H32A 109.0
C31 C32 H32A 109.0
C33 C32 H32B 109.0
C31 C32 H32B 109.0
H32A C32 H32B 107.8
C32 C33 P2 115.3(2)
C32 C33 H33A 108.5
P2 C33 H33A 108.5
C32 C33 H33B 108.5
P2 C33 H33B 108.5
H33A C33 H33B 107.5
C40 C34 C35 115.7(2)
C40 C34 P2 123.0(2)
C35 C34 P2 88.50(17)
C40 C34 H34A 109.3
C35 C34 H34A 109.3
P2 C34 H34A 109.3
C36 C35 C34 100.5(2)
C36 C35 H35A 111.7
C34 C35 H35A 111.7
C36 C35 H35B 111.7
C34 C35 H35B 111.7
H35A C35 H35B 109.4
C37 C36 C35 114.6(2)
C37 C36 P2 123.2(2)
C35 C36 P2 88.10(17)
C37 C36 H36A 109.7
C35 C36 H36A 109.7
P2 C36 H36A 109.7
C36 C37 C38 112.5(2)
C36 C37 C39 108.7(2)
C38 C37 C39 109.3(2)
C36 C37 H37A 108.8
C38 C37 H37A 108.8
C39 C37 H37A 108.8
C37 C38 H38A 109.5
C37 C38 H38B 109.5
H38A C38 H38B 109.5
C37 C38 H38C 109.5
H38A C38 H38C 109.5
H38B C38 H38C 109.5
C37 C39 H39A 109.5
C37 C39 H39B 109.5
H39A C39 H39B 109.5
C37 C39 H39C 109.5
H39A C39 H39C 109.5
H39B C39 H39C 109.5
C42 C40 C41 109.4(2)
C42 C40 C34 109.6(2)
C41 C40 C34 113.6(2)
C42 C40 H40A 108.0
C41 C40 H40A 108.0
C34 C40 H40A 108.0
C40 C41 H41A 109.5
C40 C41 H41B 109.5
H41A C41 H41B 109.5
C40 C41 H41C 109.5
H41A C41 H41C 109.5
H41B C41 H41C 109.5
C40 C42 H42A 109.5
C40 C42 H42B 109.5
H42A C42 H42B 109.5
C40 C42 H42C 109.5
H42A C42 H42C 109.5
H42B C42 H42C 109.5
C48 C43 C44 120.5(3)
C48 C43 N2 119.6(2)
C44 C43 N2 119.8(3)
C43 C44 C45 118.5(3)
C43 C44 H44A 120.7
C45 C44 H44A 120.7
C46 C45 C44 121.0(3)
C46 C45 H45A 119.5
C44 C45 H45A 119.5
C45 C46 C47 119.8(3)
C45 C46 H46A 120.1
C47 C46 H46A 120.1
C46 C47 C48 120.4(3)
C46 C47 H47A 119.8
C48 C47 H47A 119.8
C43 C48 C47 119.7(3)
C43 C48 H48A 120.1
C47 C48 H48A 120.1
F32 P3 F35 90.22(10)
F32 P3 F31 90.44(11)
F35 P3 F31 90.73(11)
F32 P3 F34 179.89(13)
F35 P3 F34 89.88(10)
F31 P3 F34 89.62(11)
F32 P3 F33 90.32(10)
F35 P3 F33 89.58(11)
F31 P3 F33 179.18(11)
F34 P3 F33 89.62(10)
F32 P3 F36 90.54(11)
F35 P3 F36 178.90(12)
F31 P3 F36 90.06(11)
F34 P3 F36 89.36(10)
F33 P3 F36 89.62(10)
F46 P4 F44 90.25(10)
F46 P4 F43 90.02(10)
F44 P4 F43 90.42(10)
F46 P4 F41 90.89(12)
F44 P4 F41 90.57(11)
F43 P4 F41 178.65(12)
F46 P4 F45 179.58(12)
F44 P4 F45 90.17(10)
F43 P4 F45 89.96(10)
F41 P4 F45 89.12(11)
F46 P4 F42 89.81(11)
F44 P4 F42 179.95(14)
F43 P4 F42 89.57(11)
F41 P4 F42 89.43(11)
F45 P4 F42 89.78(11)

loop_
_geom_bond_atom_site_label_1
_geom_bond_atom_site_label_2
_geom_bond_distance
Ru1 N1 2.160(2)
Ru1 C5 2.190(3)
Ru1 C2 2.198(3)
Ru1 C1 2.217(3)
Ru1 C6 2.219(3)
Ru1 C4 2.260(3)
Ru1 C3 2.265(3)
Ru1 P1 2.3168(7)
Ru1 Cl1 2.4110(7)
P1 C9 1.838(3)
P1 C10 1.861(3)
P1 C12 1.876(3)
N1 C19 1.454(3)
N1 H1A 0.9200
N1 H1B 0.9200
C1 C2 1.399(4)
C1 C6 1.439(4)
C1 H1C 0.9500
C2 C3 1.437(4)
C2 H2A 0.9500
C3 C4 1.403(4)
C3 H3A 0.9500
C4 C5 1.422(4)
C4 H4A 0.9500
C5 C6 1.411(4)
C5 H5A 0.9500
C6 C7 1.507(4)
C7 C8 1.540(4)
C7 H7A 0.9900
C7 H7B 0.9900
C8 C9 1.532(4)
C8 H8A 0.9900
C8 H8B 0.9900
C9 H9A 0.9900
C9 H9B 0.9900
C10 C16 1.542(4)
C10 C11 1.562(4)
C10 H10A 1.0000
C11 C12 1.566(4)
C11 H11A 0.9900
C11 H11B 0.9900
C12 C13 1.537(4)
C12 H12A 1.0000
C13 C15 1.519(4)
C13 C14 1.543(4)
C13 H13A 1.0000
C14 H14A 0.9800
C14 H14B 0.9800
C14 H14C 0.9800
C15 H15A 0.9800
C15 H15B 0.9800
C15 H15C 0.9800
C16 C17 1.526(4)
C16 C18 1.527(4)
C16 H16A 1.0000
C17 H17A 0.9800
C17 H17B 0.9800
C17 H17C 0.9800
C18 H18A 0.9800
C18 H18B 0.9800
C18 H18C 0.9800
C19 C20 1.383(4)
C19 C24 1.384(4)
C20 C21 1.397(4)
C20 H20A 0.9500
C21 C22 1.389(4)
C21 H21A 0.9500
C22 C23 1.383(5)
C22 H22A 0.9500
C23 C24 1.393(4)
C23 H23A 0.9500
C24 H24A 0.9500
Ru2 N2 2.155(2)
Ru2 C29 2.185(3)
Ru2 C26 2.203(3)
Ru2 C25 2.218(3)
Ru2 C30 2.222(3)
Ru2 C28 2.257(3)
Ru2 C27 2.259(3)
Ru2 P2 2.3302(7)
Ru2 Cl2 2.4245(7)
P2 C33 1.839(3)
P2 C34 1.859(3)
P2 C36 1.879(3)
N2 C43 1.454(4)
N2 H2B 0.9200
N2 H2C 0.9200
C25 C26 1.395(4)
C25 C30 1.435(4)
C25 H25A 0.9500
C26 C27 1.434(4)
C26 H26A 0.9500
C27 C28 1.389(4)
C27 H27A 0.9500
C28 C29 1.433(4)
C28 H28A 0.9500
C29 C30 1.410(4)
C29 H29A 0.9500
C30 C31 1.504(4)
C31 C32 1.536(5)
C31 H31A 0.9900
C31 H31B 0.9900
C32 C33 1.524(4)
C32 H32A 0.9900
C32 H32B 0.9900
C33 H33A 0.9900
C33 H33B 0.9900
C34 C40 1.529(4)
C34 C35 1.568(4)
C34 H34A 1.0000
C35 C36 1.558(4)
C35 H35A 0.9900
C35 H35B 0.9900
C36 C37 1.518(4)
C36 H36A 1.0000
C37 C38 1.521(4)
C37 C39 1.536(4)
C37 H37A 1.0000
C38 H38A 0.9800
C38 H38B 0.9800
C38 H38C 0.9800
C39 H39A 0.9800
C39 H39B 0.9800
C39 H39C 0.9800
C40 C42 1.525(4)
C40 C41 1.527(4)
C40 H40A 1.0000
C41 H41A 0.9800
C41 H41B 0.9800
C41 H41C 0.9800
C42 H42A 0.9800
C42 H42B 0.9800
C42 H42C 0.9800
C43 C48 1.379(4)
C43 C44 1.387(4)
C44 C45 1.392(4)
C44 H44A 0.9500
C45 C46 1.370(5)
C45 H45A 0.9500
C46 C47 1.372(5)
C46 H46A 0.9500
C47 C48 1.385(4)
C47 H47A 0.9500
C48 H48A 0.9500
P3 F32 1.5989(19)
P3 F35 1.6012(19)
P3 F31 1.603(2)
P3 F34 1.6104(19)
P3 F33 1.611(2)
P3 F36 1.612(2)
P4 F46 1.5987(19)
P4 F44 1.6011(19)
P4 F43 1.6034(18)
P4 F41 1.606(2)
P4 F45 1.6080(19)
P4 F42 1.613(2)

loop_
_geom_hbond_atom_site_label_D
_geom_hbond_atom_site_label_H
_geom_hbond_atom_site_label_A
_geom_hbond_distance_DH
_geom_hbond_distance_HA
_geom_hbond_distance_DA
_geom_hbond_angle_DHA
N1 H1A Cl2 0.92 2.69 3.398(2) 133.9
N2 H2B Cl2 0.92 2.50 2.944(3) 110.3
